data_4301629
loop_
_publ_author_name
'Mikinao Ito'
'Tsuyoshi Matsumoto'
'Kazuyuki Tatsumi'

_publ_section_title
;
Synthesis and Reactions of Mono- and Dinuclear Ni(I) Thiolate Complexes
;
_journal_name_full 'Inorganic Chemistry'
_journal_page_first 2215
_journal_page_last 2223
_journal_paper_doi 10.1021/ic802276w
_journal_volume 48
_journal_year 2009
_chemical_formula_moiety 'C66 H76 Ni2 P2 S2 '
_chemical_formula_sum 'C66 H76 Ni2 P2 S2'
_chemical_formula_weight 1112.79
_space_group_IT_number 14
_symmetry_cell_setting monoclinic
_symmetry_Int_Tables_number 14
_symmetry_space_group_name_Hall '-P 2ybc'
_symmetry_space_group_name_H-M 'P 1 21/c 1'
_cell_angle_alpha 90.0000
_cell_angle_beta 109.086(3)
_cell_angle_gamma 90.0000
_cell_formula_units_Z 2
_cell_length_a 11.896(3)
_cell_length_b 25.328(6)
_cell_length_c 9.995(3)
_cell_measurement_reflns_used 6235
_cell_measurement_temperature 173.1
_cell_measurement_theta_max 27.5
_cell_measurement_theta_min 3.0
_cell_volume 2846.0(13)
_computing_cell_refinement CrystalClear
_computing_data_collection CrystalClear
_computing_data_reduction CrystalStructure
_computing_publication_material 'CrystalStructure 3.8'
_computing_structure_refinement SHELXL
_computing_structure_solution SIR97
_diffrn_detector_area_resol_mean 7.31
_diffrn_measured_fraction_theta_full 0.992
_diffrn_measured_fraction_theta_max 0.992
_diffrn_measurement_device_type 'Rigaku Saturn'
_diffrn_measurement_method \w
_diffrn_radiation_type 'Mo K\a'
_diffrn_radiation_wavelength 0.71070
_diffrn_reflns_av_R_equivalents 0.038
_diffrn_reflns_limit_h_max 15
_diffrn_reflns_limit_h_min -15
_diffrn_reflns_limit_k_max 31
_diffrn_reflns_limit_k_min -31
_diffrn_reflns_limit_l_max 9
_diffrn_reflns_limit_l_min -12
_diffrn_reflns_number 22864
_diffrn_reflns_theta_full 27.48
_diffrn_reflns_theta_max 27.48
_exptl_absorpt_coefficient_mu 0.831
_exptl_absorpt_correction_T_max 0.847
_exptl_absorpt_correction_T_min 0.779
_exptl_absorpt_correction_type multi-scan
_exptl_absorpt_process_details 'Jacobson, R. (1998) Private communication'
_exptl_crystal_colour yellow-green
_exptl_crystal_density_diffrn 1.298
_exptl_crystal_density_method 'not measured'
_exptl_crystal_description block
_exptl_crystal_F_000 1180.00
_exptl_crystal_size_max 0.10
_exptl_crystal_size_mid 0.10
_exptl_crystal_size_min 0.10
_refine_diff_density_max 0.91
_refine_diff_density_min -0.47
_refine_ls_extinction_method none
_refine_ls_goodness_of_fit_ref 1.158
_refine_ls_hydrogen_treatment refall
_refine_ls_number_parameters 326
_refine_ls_number_reflns 6471
_refine_ls_R_factor_gt 0.0458
_refine_ls_shift/su_max 0.0000
_refine_ls_structure_factor_coef Fsqd
_refine_ls_weighting_details 'w = 1/[\s^2^(Fo^2^)+(0.0689P)^2^+0.3889P] where P=(Fo^2^+2Fc^2^)/3'
_refine_ls_weighting_scheme calc
_refine_ls_wR_factor_ref 0.1357
_reflns_number_gt 5377
_reflns_number_total 6471
_reflns_threshold_expression F^2^>2.0\s(F^2^)
_cod_data_source_file ic802276w_si_002_01.cif
_cod_data_source_block '__complex1a'
_cod_original_cell_volume 2846.2(13)
_cod_original_formula_sum 'C66 H76 Ni2 P2 S2 '
_cod_database_code 4301629

loop_
_symmetry_equiv_pos_site_id
_symmetry_equiv_pos_as_xyz
1 +X,+Y,+Z
2 -X,1/2+Y,1/2-Z
3 -X,-Y,-Z
4 +X,1/2-Y,1/2+Z

loop_
_atom_site_label
_atom_site_type_symbol
_atom_site_fract_x
_atom_site_fract_y
_atom_site_fract_z
_atom_site_U_iso_or_equiv
_atom_site_adp_type
_atom_site_occupancy
_atom_site_symmetry_multiplicity
_atom_site_calc_flag
_atom_site_refinement_flags
_atom_site_disorder_assembly
_atom_site_disorder_group
Ni(1) Ni 0.42191(3) 1.030265(11) 0.47671(3) 0.01845(12) Uani 1.00 1 d . . .
S(1) S 0.44678(5) 0.97905(2) 0.31354(6) 0.01963(14) Uani 1.00 1 d . . .
P(1) P 0.29519(5) 1.09293(2) 0.44401(7) 0.01964(15) Uani 1.00 1 d . . .
C(1) C 0.3553(2) 0.92168(9) 0.2515(2) 0.0202(4) Uani 1.00 1 d . . .
C(2) C 0.2734(2) 0.90270(9) 0.3150(2) 0.0221(5) Uani 1.00 1 d . . .
C(3) C 0.2137(2) 0.85521(10) 0.2647(2) 0.0258(5) Uani 1.00 1 d . . .
C(4) C 0.2317(2) 0.82639(10) 0.1555(2) 0.0247(5) Uani 1.00 1 d . . .
C(5) C 0.3103(2) 0.84700(9) 0.0921(2) 0.0215(5) Uani 1.00 1 d . . .
C(6) C 0.3714(2) 0.89420(9) 0.1351(2) 0.0203(4) Uani 1.00 1 d . . .
C(7) C 0.2472(2) 0.93021(11) 0.4357(2) 0.0279(5) Uani 1.00 1 d . . .
C(8) C 0.3036(3) 0.90147(13) 0.5744(3) 0.0466(8) Uani 1.00 1 d . . .
C(9) C 0.1149(2) 0.93900(13) 0.4068(3) 0.0433(7) Uani 1.00 1 d . . .
C(10) C 0.1678(2) 0.77458(11) 0.1027(2) 0.0293(5) Uani 1.00 1 d . . .
C(11) C 0.1922(3) 0.73301(13) 0.2170(3) 0.0559(10) Uani 1.00 1 d . . .
C(12) C 0.0360(2) 0.78257(13) 0.0330(4) 0.0586(10) Uani 1.00 1 d . . .
C(13) C 0.4481(2) 0.91669(10) 0.0537(2) 0.0220(5) Uani 1.00 1 d . . .
C(14) C 0.4932(2) 0.87597(11) -0.0300(3) 0.0321(6) Uani 1.00 1 d . . .
C(15) C 0.3782(2) 0.96022(11) -0.0463(2) 0.0276(5) Uani 1.00 1 d . . .
C(16) C 0.1540(2) 1.08558(9) 0.3014(2) 0.0224(5) Uani 1.00 1 d . . .
C(17) C 0.1549(2) 1.06251(10) 0.1757(2) 0.0249(5) Uani 1.00 1 d . . .
C(18) C 0.0514(2) 1.05801(11) 0.0624(2) 0.0273(5) Uani 1.00 1 d . . .
C(19) C -0.0564(2) 1.07490(11) 0.0733(3) 0.0309(6) Uani 1.00 1 d . . .
C(20) C -0.0582(2) 1.09682(11) 0.1989(3) 0.0350(6) Uani 1.00 1 d . . .
C(21) C 0.0459(2) 1.10278(11) 0.3125(2) 0.0284(5) Uani 1.00 1 d . . .
C(22) C 0.2506(2) 1.11074(10) 0.5964(2) 0.0231(5) Uani 1.00 1 d . . .
C(23) C 0.2438(2) 1.07036(11) 0.6874(2) 0.0277(5) Uani 1.00 1 d . . .
C(24) C 0.2068(2) 1.08101(12) 0.8027(3) 0.0327(6) Uani 1.00 1 d . . .
C(25) C 0.1794(2) 1.13211(12) 0.8295(3) 0.0358(6) Uani 1.00 1 d . . .
C(26) C 0.1860(2) 1.17226(12) 0.7398(3) 0.0357(6) Uani 1.00 1 d . . .
C(27) C 0.2215(2) 1.16187(11) 0.6229(3) 0.0311(6) Uani 1.00 1 d . . .
C(28) C 0.3571(2) 1.15361(9) 0.3969(2) 0.0222(5) Uani 1.00 1 d . . .
C(29) C 0.3192(2) 1.17406(11) 0.2604(3) 0.0329(6) Uani 1.00 1 d . . .
C(30) C 0.3789(2) 1.21554(11) 0.2244(3) 0.0374(6) Uani 1.00 1 d . . .
C(31) C 0.4753(2) 1.23854(11) 0.3243(3) 0.0347(6) Uani 1.00 1 d . . .
C(32) C 0.5131(2) 1.21881(11) 0.4605(3) 0.0345(6) Uani 1.00 1 d . . .
C(33) C 0.4562(2) 1.17596(11) 0.4965(3) 0.0297(5) Uani 1.00 1 d . . .
H(17) H 0.2275 1.0497 0.1678 0.030 Uiso 1.00 1 c R . .
H(18) H 0.0537 1.0432 -0.0239 0.033 Uiso 1.00 1 c R . .
H(19) H -0.1278 1.0714 -0.0046 0.037 Uiso 1.00 1 c R . .
H(20) H -0.1317 1.1080 0.2078 0.042 Uiso 1.00 1 c R . .
H(21) H 0.0436 1.1186 0.3978 0.034 Uiso 1.00 1 c R . .
H(23) H 0.2646 1.0353 0.6706 0.033 Uiso 1.00 1 c R . .
H(24) H 0.2004 1.0531 0.8634 0.039 Uiso 1.00 1 c R . .
H(25) H 0.1560 1.1395 0.9098 0.043 Uiso 1.00 1 c R . .
H(26) H 0.1663 1.2073 0.7577 0.043 Uiso 1.00 1 c R . .
H(27) H 0.2259 1.1898 0.5613 0.037 Uiso 1.00 1 c R . .
H(29) H 0.2515 1.1593 0.1912 0.040 Uiso 1.00 1 c R . .
H(30) H 0.3533 1.2284 0.1299 0.045 Uiso 1.00 1 c R . .
H(31) H 0.5151 1.2676 0.2997 0.042 Uiso 1.00 1 c R . .
H(32) H 0.5787 1.2347 0.5303 0.041 Uiso 1.00 1 c R . .
H(33) H 0.4851 1.1618 0.5896 0.036 Uiso 1.00 1 c R . .
H(3) H 0.1586 0.8422 0.3074 0.031 Uiso 1.00 1 c R . .
H(5) H 0.3227 0.8280 0.0162 0.026 Uiso 1.00 1 c R . .
H(7) H 0.2852 0.9659 0.4457 0.033 Uiso 1.00 1 c R . .
H(10) H 0.1996 0.7608 0.0284 0.035 Uiso 1.00 1 c R . .
H(13) H 0.5191 0.9335 0.1238 0.026 Uiso 1.00 1 c R . .
H(8A) H 0.2705 0.8658 0.5677 0.056 Uiso 1.00 1 c R . .
H(8B) H 0.2871 0.9207 0.6509 0.056 Uiso 1.00 1 c R . .
H(8C) H 0.3898 0.8993 0.5943 0.056 Uiso 1.00 1 c R . .
H(9A) H 0.0810 0.9574 0.3162 0.052 Uiso 1.00 1 c R . .
H(9B) H 0.1033 0.9604 0.4828 0.052 Uiso 1.00 1 c R . .
H(9C) H 0.0752 0.9048 0.4026 0.052 Uiso 1.00 1 c R . .
H(11A) H 0.1656 0.7458 0.2942 0.067 Uiso 1.00 1 c R . .
H(11B) H 0.2777 0.7256 0.2535 0.067 Uiso 1.00 1 c R . .
H(11C) H 0.1490 0.7006 0.1775 0.067 Uiso 1.00 1 c R . .
H(12A) H 0.0014 0.7958 0.1030 0.070 Uiso 1.00 1 c R . .
H(12B) H -0.0013 0.7489 -0.0052 0.070 Uiso 1.00 1 c R . .
H(12C) H 0.0223 0.8083 -0.0440 0.070 Uiso 1.00 1 c R . .
H(14A) H 0.5350 0.8476 0.0336 0.039 Uiso 1.00 1 c R . .
H(14B) H 0.5479 0.8931 -0.0716 0.039 Uiso 1.00 1 c R . .
H(14C) H 0.4257 0.8611 -0.1056 0.039 Uiso 1.00 1 c R . .
H(15A) H 0.3033 0.9456 -0.1095 0.033 Uiso 1.00 1 c R . .
H(15B) H 0.4256 0.9737 -0.1027 0.033 Uiso 1.00 1 c R . .
H(15C) H 0.3610 0.9890 0.0095 0.033 Uiso 1.00 1 c R . .

loop_
_atom_site_aniso_label
_atom_site_aniso_U_11
_atom_site_aniso_U_22
_atom_site_aniso_U_33
_atom_site_aniso_U_12
_atom_site_aniso_U_13
_atom_site_aniso_U_23
Ni(1) 0.01557(17) 0.01829(19) 0.01900(19) 0.00132(11) 0.00227(13) -0.00205(12)
S(1) 0.0175(2) 0.0208(3) 0.0184(3) -0.0013(2) 0.0027(2) -0.0032(2)
P(1) 0.0171(3) 0.0194(3) 0.0204(3) 0.0018(2) 0.0034(2) -0.0007(2)
C(1) 0.0188(11) 0.0179(11) 0.0206(11) 0.0001(9) 0.0016(9) -0.0002(9)
C(2) 0.0213(11) 0.0222(12) 0.0208(11) -0.0012(9) 0.0042(9) -0.0004(9)
C(3) 0.0256(12) 0.0294(13) 0.0227(12) -0.0067(10) 0.0081(10) -0.0006(10)
C(4) 0.0244(12) 0.0221(12) 0.0237(12) -0.0032(10) 0.0027(10) -0.0005(10)
C(5) 0.0215(11) 0.0201(12) 0.0197(11) 0.0023(9) 0.0022(9) -0.0016(9)
C(6) 0.0181(11) 0.0212(12) 0.0188(11) 0.0033(9) 0.0022(9) 0.0011(9)
C(7) 0.0286(13) 0.0319(14) 0.0257(13) -0.0100(11) 0.0124(11) -0.0090(11)
C(8) 0.063(2) 0.052(2) 0.0271(15) 0.0053(16) 0.0168(15) -0.0051(14)
C(9) 0.0319(15) 0.0519(19) 0.0506(19) -0.0094(14) 0.0195(14) -0.0229(15)
C(10) 0.0311(14) 0.0296(14) 0.0273(13) -0.0073(11) 0.0095(11) -0.0047(11)
C(11) 0.088(2) 0.0303(17) 0.0398(18) -0.0200(17) 0.0071(18) 0.0018(14)
C(12) 0.0311(17) 0.0374(18) 0.092(3) -0.0098(14) -0.0009(17) -0.0162(18)
C(13) 0.0228(11) 0.0222(12) 0.0199(11) -0.0013(9) 0.0054(9) -0.0019(9)
C(14) 0.0344(15) 0.0309(14) 0.0365(15) -0.0004(11) 0.0191(12) -0.0059(12)
C(15) 0.0285(13) 0.0310(14) 0.0214(12) -0.0028(11) 0.0055(10) 0.0022(10)
C(16) 0.0200(11) 0.0199(12) 0.0245(12) -0.0018(9) 0.0032(9) 0.0003(10)
C(17) 0.0204(11) 0.0278(13) 0.0256(12) 0.0017(10) 0.0062(10) -0.0000(10)
C(18) 0.0293(13) 0.0289(13) 0.0216(12) -0.0037(11) 0.0053(10) -0.0012(10)
C(19) 0.0210(12) 0.0330(14) 0.0308(14) 0.0006(10) -0.0024(10) 0.0005(11)
C(20) 0.0192(12) 0.0416(16) 0.0402(16) 0.0043(11) 0.0041(11) -0.0090(13)
C(21) 0.0204(12) 0.0339(14) 0.0283(13) 0.0015(10) 0.0043(10) -0.0076(11)
C(22) 0.0175(11) 0.0284(13) 0.0208(11) 0.0009(9) 0.0026(9) -0.0004(10)
C(23) 0.0275(13) 0.0281(13) 0.0273(13) 0.0075(10) 0.0087(10) 0.0043(11)
C(24) 0.0321(14) 0.0400(16) 0.0278(13) 0.0096(12) 0.0124(11) 0.0090(12)
C(25) 0.0362(15) 0.0470(17) 0.0271(14) 0.0063(13) 0.0140(12) -0.0012(13)
C(26) 0.0413(16) 0.0325(15) 0.0364(16) 0.0051(12) 0.0169(13) -0.0043(12)
C(27) 0.0364(15) 0.0288(14) 0.0294(14) 0.0041(11) 0.0126(11) -0.0005(11)
C(28) 0.0211(11) 0.0204(12) 0.0250(12) 0.0025(9) 0.0076(9) -0.0010(10)
C(29) 0.0312(14) 0.0321(15) 0.0295(14) -0.0057(11) 0.0017(11) 0.0042(11)
C(30) 0.0466(17) 0.0316(15) 0.0307(15) -0.0006(13) 0.0083(13) 0.0066(12)
C(31) 0.0367(15) 0.0260(14) 0.0417(16) -0.0041(12) 0.0134(13) 0.0028(12)
C(32) 0.0307(14) 0.0312(15) 0.0379(15) -0.0080(11) 0.0060(12) -0.0021(12)
C(33) 0.0270(13) 0.0314(14) 0.0287(13) -0.0031(11) 0.0063(11) 0.0019(11)

loop_
_atom_type_symbol
_atom_type_description
_atom_type_scat_dispersion_real
_atom_type_scat_dispersion_imag
_atom_type_scat_source
C C 0.003 0.002
;
International Tables for Crystallography
(1992, Vol. C, Tables 4.2.6.8 and 6.1.1.4)
;
H H 0.000 0.000
;
International Tables for Crystallography
(1992, Vol. C, Table 6.1.1.4)
;
Ni Ni 0.339 1.112
;
International Tables for Crystallography
(1992, Vol. C, Tables 4.2.6.8 and 6.1.1.4)
;
P P 0.102 0.094
;
International Tables for Crystallography
(1992, Vol. C, Tables 4.2.6.8 and 6.1.1.4)
;
S S 0.125 0.123
;
International Tables for Crystallography
(1992, Vol. C, Tables 4.2.6.8 and 6.1.1.4)
;

loop_
_geom_angle_atom_site_label_1
_geom_angle_atom_site_label_2
_geom_angle_atom_site_label_3
_geom_angle
_geom_angle_publ_flag
_geom_angle_site_symmetry_1
_geom_angle_site_symmetry_2
_geom_angle_site_symmetry_3
Ni(1) Ni(1) S(1) 57.615(16) yes 3_676 . .
Ni(1) Ni(1) S(1) 57.578(18) yes 3_676 . 3_676
Ni(1) Ni(1) P(1) 172.99(2) yes 3_676 . .
S(1) Ni(1) S(1) 115.19(2) yes . . 3_676
S(1) Ni(1) P(1) 126.07(2) yes . . .
S(1) Ni(1) P(1) 118.35(2) yes 3_676 . .
Ni(1) S(1) Ni(1) 64.807(19) yes . . 3_676
Ni(1) S(1) C(1) 121.57(9) yes . . .
Ni(1) S(1) C(1) 113.98(7) yes 3_676 . .
Ni(1) P(1) C(16) 117.83(8) yes . . .
Ni(1) P(1) C(22) 115.99(7) yes . . .
Ni(1) P(1) C(28) 109.84(8) yes . . .
C(16) P(1) C(22) 103.48(12) yes . . .
C(16) P(1) C(28) 103.29(10) yes . . .
C(22) P(1) C(28) 104.95(12) yes . . .
S(1) C(1) C(2) 123.34(19) yes . . .
S(1) C(1) C(6) 116.66(19) yes . . .
C(2) C(1) C(6) 120.0(2) yes . . .
C(1) C(2) C(3) 118.3(2) yes . . .
C(1) C(2) C(7) 123.7(2) yes . . .
C(3) C(2) C(7) 118.0(2) yes . . .
C(2) C(3) C(4) 122.9(2) yes . . .
C(3) C(4) C(5) 117.4(2) yes . . .
C(3) C(4) C(10) 122.6(2) yes . . .
C(5) C(4) C(10) 119.9(2) yes . . .
C(4) C(5) C(6) 122.9(2) yes . . .
C(1) C(6) C(5) 118.4(2) yes . . .
C(1) C(6) C(13) 121.4(2) yes . . .
C(5) C(6) C(13) 120.1(2) yes . . .
C(2) C(7) C(8) 111.3(2) yes . . .
C(2) C(7) C(9) 112.7(2) yes . . .
C(8) C(7) C(9) 111.5(2) yes . . .
C(4) C(10) C(11) 112.8(2) yes . . .
C(4) C(10) C(12) 111.8(2) yes . . .
C(11) C(10) C(12) 110.9(3) yes . . .
C(6) C(13) C(14) 114.8(2) yes . . .
C(6) C(13) C(15) 109.0(2) yes . . .
C(14) C(13) C(15) 109.9(2) yes . . .
P(1) C(16) C(17) 118.2(2) yes . . .
P(1) C(16) C(21) 122.9(2) yes . . .
C(17) C(16) C(21) 118.9(2) yes . . .
C(16) C(17) C(18) 120.6(2) yes . . .
C(17) C(18) C(19) 120.7(2) yes . . .
C(18) C(19) C(20) 119.0(2) yes . . .
C(19) C(20) C(21) 120.9(2) yes . . .
C(16) C(21) C(20) 120.0(2) yes . . .
P(1) C(22) C(23) 117.4(2) yes . . .
P(1) C(22) C(27) 123.3(2) yes . . .
C(23) C(22) C(27) 119.3(2) yes . . .
C(22) C(23) C(24) 120.2(2) yes . . .
C(23) C(24) C(25) 120.1(2) yes . . .
C(24) C(25) C(26) 119.9(3) yes . . .
C(25) C(26) C(27) 120.4(2) yes . . .
C(22) C(27) C(26) 120.0(2) yes . . .
P(1) C(28) C(29) 122.46(18) yes . . .
P(1) C(28) C(33) 118.41(19) yes . . .
C(29) C(28) C(33) 118.6(2) yes . . .
C(28) C(29) C(30) 120.7(2) yes . . .
C(29) C(30) C(31) 120.6(2) yes . . .
C(30) C(31) C(32) 119.2(2) yes . . .
C(31) C(32) C(33) 120.6(2) yes . . .
C(28) C(33) C(32) 120.3(2) yes . . .
C(2) C(3) H(3) 118.6 no . . .
C(4) C(3) H(3) 118.6 no . . .
C(4) C(5) H(5) 118.6 no . . .
C(6) C(5) H(5) 118.6 no . . .
C(2) C(7) H(7) 107.0 no . . .
C(8) C(7) H(7) 107.0 no . . .
C(9) C(7) H(7) 107.0 no . . .
C(7) C(8) H(8A) 109.5 no . . .
C(7) C(8) H(8B) 109.5 no . . .
C(7) C(8) H(8C) 109.5 no . . .
H(8A) C(8) H(8B) 109.5 no . . .
H(8A) C(8) H(8C) 109.5 no . . .
H(8B) C(8) H(8C) 109.5 no . . .
C(7) C(9) H(9A) 109.5 no . . .
C(7) C(9) H(9B) 109.5 no . . .
C(7) C(9) H(9C) 109.5 no . . .
H(9A) C(9) H(9B) 109.5 no . . .
H(9A) C(9) H(9C) 109.5 no . . .
H(9B) C(9) H(9C) 109.5 no . . .
C(4) C(10) H(10) 107.0 no . . .
C(11) C(10) H(10) 107.0 no . . .
C(12) C(10) H(10) 107.0 no . . .
C(10) C(11) H(11A) 109.5 no . . .
C(10) C(11) H(11B) 109.5 no . . .
C(10) C(11) H(11C) 109.5 no . . .
H(11A) C(11) H(11B) 109.5 no . . .
H(11A) C(11) H(11C) 109.5 no . . .
H(11B) C(11) H(11C) 109.5 no . . .
C(10) C(12) H(12A) 109.5 no . . .
C(10) C(12) H(12B) 109.5 no . . .
C(10) C(12) H(12C) 109.5 no . . .
H(12A) C(12) H(12B) 109.5 no . . .
H(12A) C(12) H(12C) 109.5 no . . .
H(12B) C(12) H(12C) 109.5 no . . .
C(6) C(13) H(13) 107.6 no . . .
C(14) C(13) H(13) 107.6 no . . .
C(15) C(13) H(13) 107.6 no . . .
C(13) C(14) H(14A) 109.5 no . . .
C(13) C(14) H(14B) 109.5 no . . .
C(13) C(14) H(14C) 109.5 no . . .
H(14A) C(14) H(14B) 109.5 no . . .
H(14A) C(14) H(14C) 109.5 no . . .
H(14B) C(14) H(14C) 109.5 no . . .
C(13) C(15) H(15A) 109.5 no . . .
C(13) C(15) H(15B) 109.5 no . . .
C(13) C(15) H(15C) 109.5 no . . .
H(15A) C(15) H(15B) 109.5 no . . .
H(15A) C(15) H(15C) 109.5 no . . .
H(15B) C(15) H(15C) 109.5 no . . .
C(16) C(17) H(17) 119.7 no . . .
C(18) C(17) H(17) 119.7 no . . .
C(17) C(18) H(18) 119.7 no . . .
C(19) C(18) H(18) 119.7 no . . .
C(18) C(19) H(19) 120.5 no . . .
C(20) C(19) H(19) 120.5 no . . .
C(19) C(20) H(20) 119.6 no . . .
C(21) C(20) H(20) 119.6 no . . .
C(16) C(21) H(21) 120.0 no . . .
C(20) C(21) H(21) 120.0 no . . .
C(22) C(23) H(23) 119.9 no . . .
C(24) C(23) H(23) 119.9 no . . .
C(23) C(24) H(24) 119.9 no . . .
C(25) C(24) H(24) 119.9 no . . .
C(24) C(25) H(25) 120.0 no . . .
C(26) C(25) H(25) 120.1 no . . .
C(25) C(26) H(26) 119.8 no . . .
C(27) C(26) H(26) 119.8 no . . .
C(22) C(27) H(27) 120.0 no . . .
C(26) C(27) H(27) 120.0 no . . .
C(28) C(29) H(29) 119.6 no . . .
C(30) C(29) H(29) 119.6 no . . .
C(29) C(30) H(30) 119.7 no . . .
C(31) C(30) H(30) 119.7 no . . .
C(30) C(31) H(31) 120.4 no . . .
C(32) C(31) H(31) 120.4 no . . .
C(31) C(32) H(32) 119.7 no . . .
C(33) C(32) H(32) 119.7 no . . .
C(28) C(33) H(33) 119.9 no . . .
C(32) C(33) H(33) 119.9 no . . .

loop_
_geom_bond_atom_site_label_1
_geom_bond_atom_site_label_2
_geom_bond_distance
_geom_bond_publ_flag
_geom_bond_site_symmetry_1
_geom_bond_site_symmetry_2
Ni(1) Ni(1) 2.3353(4) yes . 3_676
Ni(1) S(1) 2.1785(6) yes . .
Ni(1) S(1) 2.1794(5) yes . 3_676
Ni(1) P(1) 2.1392(6) yes . .
S(1) C(1) 1.800(2) yes . .
P(1) C(16) 1.823(2) yes . .
P(1) C(22) 1.825(2) yes . .
P(1) C(28) 1.831(2) yes . .
C(1) C(2) 1.409(4) yes . .
C(1) C(6) 1.422(3) yes . .
C(2) C(3) 1.404(3) yes . .
C(2) C(7) 1.511(4) yes . .
C(3) C(4) 1.386(4) yes . .
C(4) C(5) 1.391(4) yes . .
C(4) C(10) 1.522(3) yes . .
C(5) C(6) 1.392(3) yes . .
C(6) C(13) 1.518(4) yes . .
C(7) C(8) 1.514(3) yes . .
C(7) C(9) 1.521(4) yes . .
C(10) C(11) 1.511(4) yes . .
C(10) C(12) 1.507(4) yes . .
C(13) C(14) 1.532(4) yes . .
C(13) C(15) 1.537(3) yes . .
C(16) C(17) 1.388(3) yes . .
C(16) C(21) 1.396(4) yes . .
C(17) C(18) 1.379(3) yes . .
C(18) C(19) 1.389(4) yes . .
C(19) C(20) 1.379(4) yes . .
C(20) C(21) 1.388(3) yes . .
C(22) C(23) 1.389(3) yes . .
C(22) C(27) 1.388(3) yes . .
C(23) C(24) 1.389(4) yes . .
C(24) C(25) 1.382(4) yes . .
C(25) C(26) 1.375(4) yes . .
C(26) C(27) 1.391(4) yes . .
C(28) C(29) 1.389(3) yes . .
C(28) C(33) 1.391(3) yes . .
C(29) C(30) 1.380(4) yes . .
C(30) C(31) 1.379(3) yes . .
C(31) C(32) 1.380(4) yes . .
C(32) C(33) 1.387(4) yes . .
C(3) H(3) 0.950 no . .
C(5) H(5) 0.950 no . .
C(7) H(7) 1.000 no . .
C(8) H(8A) 0.980 no . .
C(8) H(8B) 0.980 no . .
C(8) H(8C) 0.980 no . .
C(9) H(9A) 0.980 no . .
C(9) H(9B) 0.980 no . .
C(9) H(9C) 0.980 no . .
C(10) H(10) 1.000 no . .
C(11) H(11A) 0.980 no . .
C(11) H(11B) 0.980 no . .
C(11) H(11C) 0.980 no . .
C(12) H(12A) 0.980 no . .
C(12) H(12B) 0.980 no . .
C(12) H(12C) 0.980 no . .
C(13) H(13) 1.000 no . .
C(14) H(14A) 0.980 no . .
C(14) H(14B) 0.980 no . .
C(14) H(14C) 0.980 no . .
C(15) H(15A) 0.980 no . .
C(15) H(15B) 0.980 no . .
C(15) H(15C) 0.980 no . .
C(17) H(17) 0.950 no . .
C(18) H(18) 0.950 no . .
C(19) H(19) 0.950 no . .
C(20) H(20) 0.950 no . .
C(21) H(21) 0.950 no . .
C(23) H(23) 0.950 no . .
C(24) H(24) 0.950 no . .
C(25) H(25) 0.950 no . .
C(26) H(26) 0.950 no . .
C(27) H(27) 0.950 no . .
C(29) H(29) 0.950 no . .
C(30) H(30) 0.950 no . .
C(31) H(31) 0.950 no . .
C(32) H(32) 0.950 no . .
C(33) H(33) 0.950 no . .

loop_
_geom_contact_atom_site_label_1
_geom_contact_atom_site_label_2
_geom_contact_distance
_geom_contact_publ_flag
_geom_contact_site_symmetry_1
_geom_contact_site_symmetry_2
Ni(1) C(1) 3.477(2) ? . .
Ni(1) C(1) 3.343(2) ? . 3_676
Ni(1) C(7) 3.217(2) ? . .
Ni(1) C(16) 3.397(2) ? . .
Ni(1) C(22) 3.366(2) ? . .
Ni(1) C(23) 3.587(3) ? . .
Ni(1) C(28) 3.254(2) ? . .
S(1) C(2) 2.831(2) ? . .
S(1) C(6) 2.749(2) ? . .
S(1) C(7) 3.248(3) ? . .
S(1) C(13) 3.044(2) ? . .
S(1) C(15) 3.451(2) ? . .
P(1) C(17) 2.764(2) ? . .
P(1) C(21) 2.835(2) ? . .
P(1) C(23) 2.755(3) ? . .
P(1) C(27) 2.835(3) ? . .
P(1) C(29) 2.831(3) ? . .
P(1) C(33) 2.777(2) ? . .
C(1) Ni(1) 3.477(2) ? . .
C(1) Ni(1) 3.343(2) ? . 3_676
C(1) C(3) 2.415(3) ? . .
C(1) C(4) 2.826(3) ? . .
C(1) C(5) 2.418(3) ? . .
C(1) C(7) 2.576(4) ? . .
C(1) C(8) 3.514(4) ? . .
C(1) C(13) 2.564(4) ? . .
C(1) C(15) 3.228(3) ? . .
C(2) S(1) 2.831(2) ? . .
C(2) C(4) 2.451(3) ? . .
C(2) C(5) 2.790(3) ? . .
C(2) C(6) 2.451(4) ? . .
C(2) C(8) 2.499(4) ? . .
C(2) C(9) 2.524(4) ? . .
C(3) C(1) 2.415(3) ? . .
C(3) C(5) 2.374(4) ? . .
C(3) C(6) 2.786(4) ? . .
C(3) C(7) 2.499(3) ? . .
C(3) C(8) 3.152(3) ? . .
C(3) C(9) 2.999(4) ? . .
C(3) C(10) 2.552(3) ? . .
C(3) C(11) 3.129(4) ? . .
C(3) C(12) 3.165(4) ? . .
C(4) C(1) 2.826(3) ? . .
C(4) C(2) 2.451(3) ? . .
C(4) C(6) 2.444(3) ? . .
C(4) C(11) 2.526(4) ? . .
C(4) C(12) 2.507(3) ? . .
C(4) C(19) 3.565(3) ? . 3_575
C(5) C(1) 2.418(3) ? . .
C(5) C(2) 2.790(3) ? . .
C(5) C(3) 2.374(4) ? . .
C(5) C(10) 2.523(3) ? . .
C(5) C(12) 3.521(4) ? . .
C(5) C(13) 2.522(3) ? . .
C(5) C(14) 2.916(4) ? . .
C(5) C(15) 3.394(3) ? . .
C(5) C(19) 3.535(3) ? . 3_575
C(6) S(1) 2.749(2) ? . .
C(6) C(2) 2.451(4) ? . .
C(6) C(3) 2.786(4) ? . .
C(6) C(4) 2.444(3) ? . .
C(6) C(14) 2.570(4) ? . .
C(6) C(15) 2.487(3) ? . .
C(7) Ni(1) 3.217(2) ? . .
C(7) S(1) 3.248(3) ? . .
C(7) C(1) 2.576(4) ? . .
C(7) C(3) 2.499(3) ? . .
C(8) C(1) 3.514(4) ? . .
C(8) C(2) 2.499(4) ? . .
C(8) C(3) 3.152(3) ? . .
C(8) C(9) 2.508(4) ? . .
C(9) C(2) 2.524(4) ? . .
C(9) C(3) 2.999(4) ? . .
C(9) C(8) 2.508(4) ? . .
C(10) C(3) 2.552(3) ? . .
C(10) C(5) 2.523(3) ? . .
C(11) C(3) 3.129(4) ? . .
C(11) C(4) 2.526(4) ? . .
C(11) C(12) 2.485(4) ? . .
C(12) C(3) 3.165(4) ? . .
C(12) C(4) 2.507(3) ? . .
C(12) C(5) 3.521(4) ? . .
C(12) C(11) 2.485(4) ? . .
C(13) S(1) 3.044(2) ? . .
C(13) C(1) 2.564(4) ? . .
C(13) C(5) 2.522(3) ? . .
C(14) C(5) 2.916(4) ? . .
C(14) C(6) 2.570(4) ? . .
C(14) C(15) 2.512(4) ? . .
C(15) S(1) 3.451(2) ? . .
C(15) C(1) 3.228(3) ? . .
C(15) C(5) 3.394(3) ? . .
C(15) C(6) 2.487(3) ? . .
C(15) C(14) 2.512(4) ? . .
C(15) C(15) 3.401(3) ? . 3_675
C(16) Ni(1) 3.397(2) ? . .
C(16) C(18) 2.403(3) ? . .
C(16) C(19) 2.794(3) ? . .
C(16) C(20) 2.411(3) ? . .
C(16) C(22) 2.864(3) ? . .
C(16) C(28) 2.865(3) ? . .
C(16) C(29) 3.095(4) ? . .
C(17) P(1) 2.764(2) ? . .
C(17) C(19) 2.405(3) ? . .
C(17) C(20) 2.761(4) ? . .
C(17) C(21) 2.398(4) ? . .
C(17) C(28) 3.538(3) ? . .
C(17) C(29) 3.382(3) ? . .
C(18) C(16) 2.403(3) ? . .
C(18) C(18) 3.269(3) ? . 3_575
C(18) C(20) 2.385(4) ? . .
C(18) C(21) 2.765(4) ? . .
C(19) C(4) 3.565(3) ? . 3_575
C(19) C(5) 3.535(3) ? . 3_575
C(19) C(16) 2.794(3) ? . .
C(19) C(17) 2.405(3) ? . .
C(19) C(21) 2.407(3) ? . .
C(20) C(16) 2.411(3) ? . .
C(20) C(17) 2.761(4) ? . .
C(20) C(18) 2.385(4) ? . .
C(21) P(1) 2.835(2) ? . .
C(21) C(17) 2.398(4) ? . .
C(21) C(18) 2.765(4) ? . .
C(21) C(19) 2.407(3) ? . .
C(21) C(22) 3.083(3) ? . .
C(21) C(27) 3.463(3) ? . .
C(22) Ni(1) 3.366(2) ? . .
C(22) C(16) 2.864(3) ? . .
C(22) C(21) 3.083(3) ? . .
C(22) C(24) 2.408(4) ? . .
C(22) C(25) 2.781(4) ? . .
C(22) C(26) 2.407(4) ? . .
C(22) C(28) 2.900(4) ? . .
C(22) C(33) 3.362(4) ? . .
C(23) Ni(1) 3.587(3) ? . .
C(23) P(1) 2.755(3) ? . .
C(23) C(25) 2.401(4) ? . .
C(23) C(26) 2.765(4) ? . .
C(23) C(27) 2.397(3) ? . .
C(24) C(22) 2.408(4) ? . .
C(24) C(26) 2.387(4) ? . .
C(24) C(27) 2.768(4) ? . .
C(25) C(22) 2.781(4) ? . .
C(25) C(23) 2.401(4) ? . .
C(25) C(27) 2.400(4) ? . .
C(26) C(22) 2.407(4) ? . .
C(26) C(23) 2.765(4) ? . .
C(26) C(24) 2.387(4) ? . .
C(27) P(1) 2.835(3) ? . .
C(27) C(21) 3.463(3) ? . .
C(27) C(23) 2.397(3) ? . .
C(27) C(24) 2.768(4) ? . .
C(27) C(25) 2.400(4) ? . .
C(27) C(28) 3.183(4) ? . .
C(27) C(30) 3.596(3) ? . 4_575
C(27) C(33) 3.439(4) ? . .
C(28) Ni(1) 3.254(2) ? . .
C(28) C(16) 2.865(3) ? . .
C(28) C(17) 3.538(3) ? . .
C(28) C(22) 2.900(4) ? . .
C(28) C(27) 3.183(4) ? . .
C(28) C(30) 2.407(4) ? . .
C(28) C(31) 2.792(4) ? . .
C(28) C(32) 2.409(3) ? . .
C(29) P(1) 2.831(3) ? . .
C(29) C(16) 3.095(4) ? . .
C(29) C(17) 3.382(3) ? . .
C(29) C(31) 2.397(4) ? . .
C(29) C(32) 2.755(3) ? . .
C(29) C(33) 2.390(3) ? . .
C(30) C(27) 3.596(3) ? . 4_574
C(30) C(28) 2.407(4) ? . .
C(30) C(32) 2.380(3) ? . .
C(30) C(33) 2.759(4) ? . .
C(31) C(28) 2.792(4) ? . .
C(31) C(29) 2.397(4) ? . .
C(31) C(33) 2.404(4) ? . .
C(32) C(28) 2.409(3) ? . .
C(32) C(29) 2.755(3) ? . .
C(32) C(30) 2.380(3) ? . .
C(33) P(1) 2.777(2) ? . .
C(33) C(22) 3.362(4) ? . .
C(33) C(27) 3.439(4) ? . .
C(33) C(29) 2.390(3) ? . .
C(33) C(30) 2.759(4) ? . .
C(33) C(31) 2.404(4) ? . .
Ni(1) H(17) 3.233 ? . .
Ni(1) H(23) 3.107 ? . .
Ni(1) H(33) 3.519 ? . .
Ni(1) H(7) 2.252 ? . .
Ni(1) H(7) 3.315 ? . 3_676
Ni(1) H(8C) 3.580 ? . .
Ni(1) H(8C) 3.120 ? . 3_676
S(1) H(17) 3.105 ? . .
S(1) H(23) 3.405 ? . 3_676
S(1) H(7) 2.686 ? . .
S(1) H(7) 3.590 ? . 3_676
S(1) H(13) 2.595 ? . .
S(1) H(8C) 3.598 ? . 3_676
S(1) H(15B) 3.205 ? . 3_675
S(1) H(15C) 2.883 ? . .
P(1) H(17) 2.831 ? . .
P(1) H(21) 2.948 ? . .
P(1) H(23) 2.816 ? . .
P(1) H(27) 2.950 ? . .
P(1) H(29) 2.937 ? . .
P(1) H(33) 2.849 ? . .
P(1) H(7) 3.221 ? . .
C(1) H(17) 3.563 ? . .
C(1) H(19) 3.013 ? . 3_575
C(1) H(33) 2.938 ? . 3_676
C(1) H(3) 3.269 ? . .
C(1) H(5) 3.273 ? . .
C(1) H(7) 2.603 ? . .
C(1) H(13) 2.674 ? . .
C(1) H(8C) 3.362 ? . .
C(1) H(15A) 3.509 ? . .
C(1) H(15C) 2.979 ? . .
C(2) H(19) 3.089 ? . 3_575
C(2) H(33) 3.169 ? . 3_676
C(2) H(3) 2.037 ? . .
C(2) H(7) 2.041 ? . .
C(2) H(8A) 2.704 ? . .
C(2) H(8B) 3.339 ? . .
C(2) H(8C) 2.681 ? . .
C(2) H(9A) 2.679 ? . .
C(2) H(9B) 3.357 ? . .
C(2) H(9C) 2.771 ? . .
C(3) H(19) 3.085 ? . 3_575
C(3) H(32) 3.489 ? . 3_676
C(3) H(33) 3.426 ? . 3_676
C(3) H(5) 3.230 ? . .
C(3) H(7) 3.293 ? . .
C(3) H(10) 3.327 ? . .
C(3) H(8A) 2.892 ? . .
C(3) H(8C) 3.461 ? . .
C(3) H(9A) 3.160 ? . .
C(3) H(9C) 2.772 ? . .
C(3) H(11A) 2.864 ? . .
C(3) H(11B) 3.379 ? . .
C(3) H(12A) 2.931 ? . .
C(3) H(12C) 3.395 ? . .
C(4) H(19) 3.047 ? . 3_575
C(4) H(31) 3.258 ? . 2_645
C(4) H(32) 3.565 ? . 3_676
C(4) H(33) 3.510 ? . 3_676
C(4) H(3) 2.021 ? . .
C(4) H(5) 2.025 ? . .
C(4) H(10) 2.051 ? . .
C(4) H(11A) 2.723 ? . .
C(4) H(11B) 2.724 ? . .
C(4) H(11C) 3.362 ? . .
C(4) H(12A) 2.728 ? . .
C(4) H(12B) 3.347 ? . .
C(4) H(12C) 2.673 ? . .
C(5) H(19) 2.916 ? . 3_575
C(5) H(20) 3.261 ? . 3_575
C(5) H(31) 2.840 ? . 2_645
C(5) H(32) 3.519 ? . 2_645
C(5) H(33) 3.322 ? . 3_676
C(5) H(3) 3.231 ? . .
C(5) H(10) 2.522 ? . .
C(5) H(13) 3.250 ? . .
C(5) H(11B) 3.551 ? . .
C(5) H(12C) 3.392 ? . .
C(5) H(14A) 2.918 ? . .
C(5) H(14C) 2.774 ? . .
C(5) H(15A) 3.194 ? . .
C(6) H(19) 2.896 ? . 3_575
C(6) H(31) 3.458 ? . 2_645
C(6) H(33) 3.071 ? . 3_676
C(6) H(5) 2.026 ? . .
C(6) H(13) 2.055 ? . .
C(6) H(14A) 2.739 ? . .
C(6) H(14B) 3.393 ? . .
C(6) H(14C) 2.815 ? . .
C(6) H(15A) 2.653 ? . .
C(6) H(15B) 3.335 ? . .
C(6) H(15C) 2.695 ? . .
C(7) H(23) 3.511 ? . .
C(7) H(3) 2.615 ? . .
C(7) H(8A) 2.060 ? . .
C(7) H(8B) 2.060 ? . .
C(7) H(8C) 2.060 ? . .
C(7) H(9A) 2.066 ? . .
C(7) H(9B) 2.066 ? . .
C(7) H(9C) 2.066 ? . .
C(8) H(20) 3.449 ? . 3_576
C(8) H(23) 3.596 ? . .
C(8) H(3) 3.056 ? . .
C(8) H(7) 2.044 ? . .
C(8) H(9A) 3.349 ? . .
C(8) H(9B) 2.706 ? . .
C(8) H(9C) 2.700 ? . .
C(8) H(11C) 3.517 ? . 4_565
C(8) H(14C) 3.217 ? . 1_556
C(8) H(15A) 3.353 ? . 1_556
C(8) H(15B) 3.579 ? . 1_556
C(9) H(21) 3.451 ? . 3_576
C(9) H(3) 2.757 ? . .
C(9) H(7) 2.050 ? . .
C(9) H(8A) 2.740 ? . .
C(9) H(8B) 2.664 ? . .
C(9) H(8C) 3.348 ? . .
C(10) H(31) 3.579 ? . 2_645
C(10) H(3) 2.698 ? . .
C(10) H(5) 2.650 ? . .
C(10) H(11A) 2.057 ? . .
C(10) H(11A) 3.118 ? . 4_564
C(10) H(11B) 2.057 ? . .
C(10) H(11C) 2.057 ? . .
C(10) H(12A) 2.053 ? . .
C(10) H(12B) 2.053 ? . .
C(10) H(12C) 2.053 ? . .
C(11) H(20) 3.386 ? . 2_545
C(11) H(32) 3.158 ? . 3_676
C(11) H(3) 2.978 ? . .
C(11) H(5) 3.272 ? . 4_565
C(11) H(10) 2.041 ? . .
C(11) H(10) 3.089 ? . 4_565
C(11) H(8A) 3.204 ? . 4_564
C(11) H(12A) 2.700 ? . .
C(11) H(12B) 2.655 ? . .
C(11) H(12C) 3.328 ? . .
C(12) H(25) 3.208 ? . 3_576
C(12) H(3) 3.052 ? . .
C(12) H(10) 2.037 ? . .
C(12) H(11A) 2.725 ? . .
C(12) H(11A) 3.316 ? . 4_564
C(12) H(11B) 3.325 ? . .
C(12) H(11C) 2.633 ? . .
C(13) H(5) 2.653 ? . .
C(13) H(14A) 2.075 ? . .
C(13) H(14B) 2.075 ? . .
C(13) H(14C) 2.075 ? . .
C(13) H(15A) 2.080 ? . .
C(13) H(15B) 2.080 ? . .
C(13) H(15B) 3.118 ? . 3_675
C(13) H(15C) 2.080 ? . .
C(13) H(15C) 3.492 ? . 3_675
C(14) H(30) 3.536 ? . 3_675
C(14) H(5) 2.532 ? . .
C(14) H(13) 2.067 ? . .
C(14) H(8B) 3.515 ? . 1_554
C(14) H(8C) 3.598 ? . 1_554
C(14) H(15A) 2.771 ? . .
C(14) H(15B) 2.631 ? . .
C(14) H(15C) 3.352 ? . .
C(15) H(19) 3.281 ? . 3_575
C(15) H(20) 3.330 ? . 3_575
C(15) H(23) 3.309 ? . 1_554
C(15) H(24) 3.095 ? . 1_554
C(15) H(5) 3.507 ? . .
C(15) H(13) 2.072 ? . .
C(15) H(13) 3.155 ? . 3_675
C(15) H(8B) 3.032 ? . 1_554
C(15) H(14A) 3.359 ? . .
C(15) H(14B) 2.714 ? . .
C(15) H(14C) 2.681 ? . .
C(15) H(15B) 2.862 ? . 3_675
C(15) H(15C) 3.266 ? . 3_675
C(16) H(17) 2.034 ? . .
C(16) H(18) 3.258 ? . .
C(16) H(20) 3.266 ? . .
C(16) H(21) 2.044 ? . .
C(16) H(29) 2.624 ? . .
C(16) H(7) 3.498 ? . .
C(16) H(9A) 3.377 ? . .
C(17) H(18) 2.025 ? . .
C(17) H(19) 3.263 ? . .
C(17) H(21) 3.259 ? . .
C(17) H(24) 3.347 ? . 1_554
C(17) H(25) 3.300 ? . 1_554
C(17) H(29) 2.691 ? . .
C(17) H(7) 3.597 ? . .
C(17) H(9A) 3.262 ? . .
C(18) H(17) 2.026 ? . .
C(18) H(18) 2.823 ? . 3_575
C(18) H(19) 2.043 ? . .
C(18) H(19) 3.500 ? . 3_575
C(18) H(20) 3.244 ? . .
C(18) H(24) 3.070 ? . 1_554
C(18) H(25) 3.062 ? . 1_554
C(18) H(29) 3.451 ? . .
C(18) H(9A) 3.531 ? . .
C(18) H(12C) 3.489 ? . 3_575
C(19) H(17) 3.260 ? . .
C(19) H(18) 2.034 ? . .
C(19) H(18) 3.034 ? . 3_575
C(19) H(20) 2.024 ? . .
C(19) H(21) 3.261 ? . .
C(19) H(12C) 3.015 ? . 3_575
C(19) H(15A) 3.118 ? . 3_575
C(20) H(18) 3.243 ? . .
C(20) H(19) 2.034 ? . .
C(20) H(21) 2.037 ? . .
C(20) H(8B) 3.541 ? . 3_576
C(20) H(11C) 3.237 ? . 2_555
C(20) H(12C) 2.965 ? . 3_575
C(20) H(15A) 2.959 ? . 3_575
C(21) H(17) 3.258 ? . .
C(21) H(19) 3.266 ? . .
C(21) H(20) 2.032 ? . .
C(21) H(27) 3.484 ? . .
C(21) H(29) 3.383 ? . .
C(21) H(9B) 3.503 ? . 3_576
C(21) H(9C) 3.592 ? . 3_576
C(21) H(11C) 3.417 ? . 2_555
C(21) H(12C) 3.393 ? . 3_575
C(22) H(21) 2.617 ? . .
C(22) H(23) 2.036 ? . .
C(22) H(24) 3.264 ? . .
C(22) H(26) 3.263 ? . .
C(22) H(27) 2.037 ? . .
C(22) H(33) 3.095 ? . .
C(22) H(13) 3.402 ? . 3_676
C(23) H(21) 3.322 ? . .
C(23) H(24) 2.037 ? . .
C(23) H(25) 3.259 ? . .
C(23) H(27) 3.256 ? . .
C(23) H(13) 2.836 ? . 3_676
C(23) H(9B) 3.535 ? . .
C(23) H(15B) 3.479 ? . 1_556
C(24) H(18) 3.050 ? . 1_556
C(24) H(23) 2.036 ? . .
C(24) H(25) 2.032 ? . .
C(24) H(26) 3.244 ? . .
C(24) H(13) 3.121 ? . 3_676
C(24) H(9A) 3.379 ? . 3_576
C(24) H(9C) 3.331 ? . 3_576
C(24) H(14A) 3.477 ? . 3_676
C(24) H(14B) 3.322 ? . 3_676
C(24) H(15C) 3.253 ? . 1_556
C(25) H(18) 3.299 ? . 1_556
C(25) H(23) 3.257 ? . .
C(25) H(24) 2.031 ? . .
C(25) H(26) 2.023 ? . .
C(25) H(27) 3.255 ? . .
C(25) H(29) 3.500 ? . 1_556
C(25) H(9C) 3.292 ? . 3_576
C(25) H(12A) 3.059 ? . 3_576
C(25) H(14A) 3.262 ? . 3_676
C(25) H(14B) 3.414 ? . 3_676
C(26) H(21) 3.552 ? . .
C(26) H(24) 3.244 ? . .
C(26) H(25) 2.025 ? . .
C(26) H(27) 2.039 ? . .
C(26) H(30) 3.596 ? . 4_575
C(26) H(9C) 3.550 ? . 3_576
C(26) H(12A) 3.222 ? . 3_576
C(26) H(12B) 3.275 ? . 2_555
C(26) H(14A) 3.388 ? . 3_676
C(27) H(21) 2.763 ? . .
C(27) H(23) 3.256 ? . .
C(27) H(25) 3.258 ? . .
C(27) H(26) 2.037 ? . .
C(27) H(30) 3.181 ? . 4_575
C(27) H(33) 3.260 ? . .
C(27) H(12B) 3.330 ? . 2_555
C(28) H(17) 3.498 ? . .
C(28) H(27) 2.766 ? . .
C(28) H(29) 2.034 ? . .
C(28) H(30) 3.261 ? . .
C(28) H(32) 3.264 ? . .
C(28) H(33) 2.038 ? . .
C(28) H(8C) 3.270 ? . 3_676
C(29) H(17) 3.362 ? . .
C(29) H(25) 3.517 ? . 1_554
C(29) H(26) 3.508 ? . 4_574
C(29) H(27) 3.552 ? . .
C(29) H(30) 2.026 ? . .
C(29) H(31) 3.255 ? . .
C(29) H(33) 3.251 ? . .
C(29) H(14B) 3.303 ? . 3_675
C(30) H(26) 3.298 ? . 4_574
C(30) H(27) 3.128 ? . 4_574
C(30) H(29) 2.026 ? . .
C(30) H(31) 2.033 ? . .
C(30) H(32) 3.238 ? . .
C(30) H(14A) 3.462 ? . 3_675
C(30) H(14B) 3.396 ? . 3_675
C(30) H(14C) 3.521 ? . 3_675
C(31) H(29) 3.250 ? . .
C(31) H(30) 2.026 ? . .
C(31) H(32) 2.026 ? . .
C(31) H(33) 3.258 ? . .
C(31) H(33) 3.474 ? . 4_574
C(31) H(5) 3.309 ? . 2_655
C(31) H(11B) 3.293 ? . 2_655
C(31) H(14A) 3.127 ? . 2_655
C(32) H(30) 3.238 ? . .
C(32) H(30) 3.221 ? . 4_575
C(32) H(31) 2.034 ? . .
C(32) H(31) 3.400 ? . 4_575
C(32) H(33) 2.034 ? . .
C(32) H(5) 3.351 ? . 2_655
C(32) H(10) 3.547 ? . 2_655
C(32) H(8A) 3.430 ? . 3_676
C(32) H(8C) 3.317 ? . 3_676
C(32) H(11B) 3.419 ? . 3_676
C(32) H(14A) 3.316 ? . 2_655
C(33) H(27) 3.035 ? . .
C(33) H(29) 3.250 ? . .
C(33) H(30) 3.196 ? . 4_575
C(33) H(31) 3.263 ? . .
C(33) H(31) 3.215 ? . 4_575
C(33) H(32) 2.033 ? . .
C(33) H(8C) 2.983 ? . 3_676
H(17) Ni(1) 3.233 ? . .
H(17) S(1) 3.105 ? . .
H(17) P(1) 2.831 ? . .
H(17) C(1) 3.563 ? . .
H(17) C(16) 2.034 ? . .
H(17) C(18) 2.026 ? . .
H(17) C(19) 3.260 ? . .
H(17) C(21) 3.258 ? . .
H(17) C(28) 3.498 ? . .
H(17) C(29) 3.362 ? . .
H(17) H(18) 2.320 ? . .
H(17) H(19) 3.495 ? . 3_575
H(17) H(24) 2.954 ? . 1_554
H(17) H(25) 3.333 ? . 1_554
H(17) H(29) 2.793 ? . .
H(17) H(7) 3.384 ? . .
H(17) H(9A) 3.522 ? . .
H(17) H(14B) 3.441 ? . 3_675
H(17) H(15C) 3.005 ? . .
H(18) C(16) 3.258 ? . .
H(18) C(17) 2.025 ? . .
H(18) C(18) 2.823 ? . 3_575
H(18) C(19) 2.034 ? . .
H(18) C(19) 3.034 ? . 3_575
H(18) C(20) 3.243 ? . .
H(18) C(24) 3.050 ? . 1_554
H(18) C(25) 3.299 ? . 1_554
H(18) H(17) 2.320 ? . .
H(18) H(18) 2.655 ? . 3_575
H(18) H(19) 2.342 ? . .
H(18) H(19) 3.020 ? . 3_575
H(18) H(24) 2.379 ? . 1_554
H(18) H(25) 2.897 ? . 1_554
H(18) H(9A) 2.835 ? . 3_575
H(19) C(1) 3.013 ? . 3_575
H(19) C(2) 3.089 ? . 3_575
H(19) C(3) 3.085 ? . 3_575
H(19) C(4) 3.047 ? . 3_575
H(19) C(5) 2.916 ? . 3_575
H(19) C(6) 2.896 ? . 3_575
H(19) C(15) 3.281 ? . 3_575
H(19) C(17) 3.263 ? . .
H(19) C(18) 2.043 ? . .
H(19) C(18) 3.500 ? . 3_575
H(19) C(20) 2.034 ? . .
H(19) C(21) 3.266 ? . .
H(19) H(17) 3.495 ? . 3_575
H(19) H(18) 2.342 ? . .
H(19) H(18) 3.020 ? . 3_575
H(19) H(20) 2.330 ? . .
H(19) H(5) 3.420 ? . 3_575
H(19) H(9A) 3.417 ? . 3_575
H(19) H(12C) 3.272 ? . 3_575
H(19) H(15A) 2.721 ? . 3_575
H(19) H(15C) 3.155 ? . 3_575
H(20) C(5) 3.261 ? . 3_575
H(20) C(8) 3.449 ? . 3_576
H(20) C(11) 3.386 ? . 2_555
H(20) C(15) 3.330 ? . 3_575
H(20) C(16) 3.266 ? . .
H(20) C(18) 3.244 ? . .
H(20) C(19) 2.024 ? . .
H(20) C(21) 2.032 ? . .
H(20) H(19) 2.330 ? . .
H(20) H(21) 2.332 ? . .
H(20) H(5) 3.078 ? . 3_575
H(20) H(8A) 3.261 ? . 3_576
H(20) H(8B) 2.766 ? . 3_576
H(20) H(9B) 3.464 ? . 3_576
H(20) H(11A) 3.514 ? . 2_555
H(20) H(11B) 3.534 ? . 2_555
H(20) H(11C) 2.649 ? . 2_555
H(20) H(12C) 3.204 ? . 3_575
H(20) H(14C) 3.399 ? . 3_575
H(20) H(15A) 2.381 ? . 3_575
H(21) P(1) 2.948 ? . .
H(21) C(9) 3.451 ? . 3_576
H(21) C(16) 2.044 ? . .
H(21) C(17) 3.259 ? . .
H(21) C(19) 3.261 ? . .
H(21) C(20) 2.037 ? . .
H(21) C(22) 2.617 ? . .
H(21) C(23) 3.322 ? . .
H(21) C(26) 3.552 ? . .
H(21) C(27) 2.763 ? . .
H(21) H(20) 2.332 ? . .
H(21) H(27) 2.882 ? . .
H(21) H(9B) 3.138 ? . 3_576
H(21) H(9C) 2.859 ? . 3_576
H(21) H(11C) 3.001 ? . 2_555
H(21) H(12B) 3.557 ? . 2_555
H(23) Ni(1) 3.107 ? . .
H(23) S(1) 3.405 ? . 3_676
H(23) P(1) 2.816 ? . .
H(23) C(7) 3.511 ? . .
H(23) C(8) 3.596 ? . .
H(23) C(15) 3.309 ? . 1_556
H(23) C(22) 2.036 ? . .
H(23) C(24) 2.036 ? . .
H(23) C(25) 3.257 ? . .
H(23) C(27) 3.256 ? . .
H(23) H(24) 2.337 ? . .
H(23) H(7) 2.928 ? . .
H(23) H(13) 2.830 ? . 3_676
H(23) H(8B) 2.928 ? . .
H(23) H(9B) 2.907 ? . .
H(23) H(15A) 3.089 ? . 1_556
H(23) H(15B) 2.899 ? . 1_556
H(23) H(15C) 3.409 ? . 1_556
H(24) C(15) 3.095 ? . 1_556
H(24) C(17) 3.347 ? . 1_556
H(24) C(18) 3.070 ? . 1_556
H(24) C(22) 3.264 ? . .
H(24) C(23) 2.037 ? . .
H(24) C(25) 2.031 ? . .
H(24) C(26) 3.244 ? . .
H(24) H(17) 2.954 ? . 1_556
H(24) H(18) 2.379 ? . 1_556
H(24) H(23) 2.337 ? . .
H(24) H(25) 2.332 ? . .
H(24) H(13) 3.315 ? . 3_676
H(24) H(9A) 3.250 ? . 3_576
H(24) H(14B) 3.329 ? . 3_676
H(24) H(15A) 2.961 ? . 1_556
H(24) H(15B) 3.278 ? . 1_556
H(24) H(15C) 2.568 ? . 1_556
H(25) C(12) 3.208 ? . 3_576
H(25) C(17) 3.300 ? . 1_556
H(25) C(18) 3.062 ? . 1_556
H(25) C(23) 3.259 ? . .
H(25) C(24) 2.032 ? . .
H(25) C(26) 2.025 ? . .
H(25) C(27) 3.258 ? . .
H(25) C(29) 3.517 ? . 1_556
H(25) H(17) 3.333 ? . 1_556
H(25) H(18) 2.897 ? . 1_556
H(25) H(24) 2.332 ? . .
H(25) H(26) 2.323 ? . .
H(25) H(29) 2.714 ? . 1_556
H(25) H(30) 3.470 ? . 1_556
H(25) H(12A) 2.460 ? . 3_576
H(25) H(12C) 3.148 ? . 3_576
H(25) H(14A) 3.547 ? . 3_676
H(25) H(14B) 3.461 ? . 3_676
H(26) C(22) 3.263 ? . .
H(26) C(24) 3.244 ? . .
H(26) C(25) 2.023 ? . .
H(26) C(27) 2.037 ? . .
H(26) C(29) 3.508 ? . 4_575
H(26) C(30) 3.298 ? . 4_575
H(26) H(25) 2.323 ? . .
H(26) H(27) 2.338 ? . .
H(26) H(30) 3.332 ? . 4_575
H(26) H(12A) 2.781 ? . 3_576
H(26) H(12B) 2.845 ? . 2_555
H(27) P(1) 2.950 ? . .
H(27) C(21) 3.484 ? . .
H(27) C(22) 2.037 ? . .
H(27) C(23) 3.256 ? . .
H(27) C(25) 3.255 ? . .
H(27) C(26) 2.039 ? . .
H(27) C(28) 2.766 ? . .
H(27) C(29) 3.552 ? . .
H(27) C(30) 3.128 ? . 4_575
H(27) C(33) 3.035 ? . .
H(27) H(21) 2.882 ? . .
H(27) H(26) 2.338 ? . .
H(27) H(30) 2.528 ? . 4_575
H(27) H(33) 3.085 ? . .
H(27) H(12B) 2.952 ? . 2_555
H(29) P(1) 2.937 ? . .
H(29) C(16) 2.624 ? . .
H(29) C(17) 2.691 ? . .
H(29) C(18) 3.451 ? . .
H(29) C(21) 3.383 ? . .
H(29) C(25) 3.500 ? . 1_554
H(29) C(28) 2.034 ? . .
H(29) C(30) 2.026 ? . .
H(29) C(31) 3.250 ? . .
H(29) C(33) 3.250 ? . .
H(29) H(17) 2.793 ? . .
H(29) H(25) 2.714 ? . 1_554
H(29) H(30) 2.321 ? . .
H(29) H(12C) 3.211 ? . 3_575
H(29) H(14B) 3.279 ? . 3_675
H(30) C(14) 3.536 ? . 3_675
H(30) C(26) 3.596 ? . 4_574
H(30) C(27) 3.181 ? . 4_574
H(30) C(28) 3.261 ? . .
H(30) C(29) 2.026 ? . .
H(30) C(31) 2.026 ? . .
H(30) C(32) 3.238 ? . .
H(30) C(32) 3.221 ? . 4_574
H(30) C(33) 3.196 ? . 4_574
H(30) H(25) 3.470 ? . 1_554
H(30) H(26) 3.332 ? . 4_574
H(30) H(27) 2.528 ? . 4_574
H(30) H(29) 2.321 ? . .
H(30) H(31) 2.331 ? . .
H(30) H(32) 3.287 ? . 4_574
H(30) H(33) 3.281 ? . 4_574
H(30) H(14A) 3.092 ? . 3_675
H(30) H(14B) 3.411 ? . 3_675
H(30) H(14C) 3.540 ? . 3_675
H(31) C(4) 3.258 ? . 2_655
H(31) C(5) 2.840 ? . 2_655
H(31) C(6) 3.458 ? . 2_655
H(31) C(10) 3.579 ? . 2_655
H(31) C(29) 3.255 ? . .
H(31) C(30) 2.033 ? . .
H(31) C(32) 2.034 ? . .
H(31) C(32) 3.400 ? . 4_574
H(31) C(33) 3.263 ? . .
H(31) C(33) 3.215 ? . 4_574
H(31) H(30) 2.331 ? . .
H(31) H(32) 2.332 ? . .
H(31) H(32) 3.027 ? . 4_574
H(31) H(33) 2.692 ? . 4_574
H(31) H(5) 2.671 ? . 2_655
H(31) H(10) 3.270 ? . 2_655
H(31) H(11B) 2.889 ? . 2_655
H(31) H(14A) 2.809 ? . 2_655
H(32) C(3) 3.489 ? . 3_676
H(32) C(4) 3.565 ? . 3_676
H(32) C(5) 3.519 ? . 2_655
H(32) C(11) 3.158 ? . 3_676
H(32) C(28) 3.264 ? . .
H(32) C(30) 3.238 ? . .
H(32) C(31) 2.026 ? . .
H(32) C(33) 2.033 ? . .
H(32) H(30) 3.287 ? . 4_575
H(32) H(31) 2.332 ? . .
H(32) H(31) 3.027 ? . 4_575
H(32) H(33) 2.331 ? . .
H(32) H(3) 3.589 ? . 3_676
H(32) H(5) 2.745 ? . 2_655
H(32) H(10) 2.958 ? . 2_655
H(32) H(8A) 3.435 ? . 3_676
H(32) H(11A) 3.014 ? . 3_676
H(32) H(11B) 2.486 ? . 3_676
H(32) H(14A) 3.138 ? . 2_655
H(32) H(14C) 3.294 ? . 2_655
H(33) Ni(1) 3.519 ? . .
H(33) P(1) 2.849 ? . .
H(33) C(1) 2.938 ? . 3_676
H(33) C(2) 3.169 ? . 3_676
H(33) C(3) 3.426 ? . 3_676
H(33) C(4) 3.510 ? . 3_676
H(33) C(5) 3.322 ? . 3_676
H(33) C(6) 3.071 ? . 3_676
H(33) C(22) 3.095 ? . .
H(33) C(27) 3.260 ? . .
H(33) C(28) 2.038 ? . .
H(33) C(29) 3.251 ? . .
H(33) C(31) 3.258 ? . .
H(33) C(31) 3.474 ? . 4_575
H(33) C(32) 2.034 ? . .
H(33) H(27) 3.085 ? . .
H(33) H(30) 3.281 ? . 4_575
H(33) H(31) 2.692 ? . 4_575
H(33) H(32) 2.331 ? . .
H(33) H(8C) 3.127 ? . 3_676
H(3) C(1) 3.269 ? . .
H(3) C(2) 2.037 ? . .
H(3) C(4) 2.021 ? . .
H(3) C(5) 3.231 ? . .
H(3) C(7) 2.615 ? . .
H(3) C(8) 3.056 ? . .
H(3) C(9) 2.757 ? . .
H(3) C(10) 2.698 ? . .
H(3) C(11) 2.978 ? . .
H(3) C(12) 3.052 ? . .
H(3) H(32) 3.589 ? . 3_676
H(3) H(7) 3.553 ? . .
H(3) H(10) 3.350 ? . 4_565
H(3) H(8A) 2.576 ? . .
H(3) H(8C) 3.567 ? . .
H(3) H(9A) 3.069 ? . .
H(3) H(9C) 2.241 ? . .
H(3) H(11A) 2.449 ? . .
H(3) H(11B) 3.394 ? . .
H(3) H(12A) 2.560 ? . .
H(3) H(12C) 3.462 ? . .
H(5) C(1) 3.273 ? . .
H(5) C(3) 3.230 ? . .
H(5) C(4) 2.025 ? . .
H(5) C(6) 2.026 ? . .
H(5) C(10) 2.650 ? . .
H(5) C(11) 3.272 ? . 4_564
H(5) C(13) 2.653 ? . .
H(5) C(14) 2.532 ? . .
H(5) C(15) 3.507 ? . .
H(5) C(31) 3.309 ? . 2_645
H(5) C(32) 3.351 ? . 2_645
H(5) H(19) 3.420 ? . 3_575
H(5) H(20) 3.078 ? . 3_575
H(5) H(31) 2.671 ? . 2_645
H(5) H(32) 2.745 ? . 2_645
H(5) H(10) 2.276 ? . .
H(5) H(13) 3.480 ? . .
H(5) H(11A) 3.034 ? . 4_564
H(5) H(11B) 2.848 ? . 4_564
H(5) H(11C) 3.418 ? . 4_564
H(5) H(12C) 3.462 ? . .
H(5) H(14A) 2.523 ? . .
H(5) H(14B) 3.492 ? . .
H(5) H(14C) 2.158 ? . .
H(5) H(15A) 3.211 ? . .
H(7) Ni(1) 2.252 ? . .
H(7) Ni(1) 3.315 ? . 3_676
H(7) S(1) 2.686 ? . .
H(7) S(1) 3.590 ? . 3_676
H(7) P(1) 3.221 ? . .
H(7) C(1) 2.603 ? . .
H(7) C(2) 2.041 ? . .
H(7) C(3) 3.293 ? . .
H(7) C(8) 2.044 ? . .
H(7) C(9) 2.050 ? . .
H(7) C(16) 3.498 ? . .
H(7) C(17) 3.597 ? . .
H(7) H(17) 3.384 ? . .
H(7) H(23) 2.928 ? . .
H(7) H(3) 3.553 ? . .
H(7) H(8A) 2.843 ? . .
H(7) H(8B) 2.342 ? . .
H(7) H(8C) 2.321 ? . .
H(7) H(9A) 2.359 ? . .
H(7) H(9B) 2.316 ? . .
H(7) H(9C) 2.848 ? . .
H(10) C(3) 3.327 ? . .
H(10) C(4) 2.051 ? . .
H(10) C(5) 2.522 ? . .
H(10) C(11) 2.041 ? . .
H(10) C(11) 3.089 ? . 4_564
H(10) C(12) 2.037 ? . .
H(10) C(32) 3.547 ? . 2_645
H(10) H(31) 3.270 ? . 2_645
H(10) H(32) 2.958 ? . 2_645
H(10) H(3) 3.350 ? . 4_564
H(10) H(5) 2.276 ? . .
H(10) H(8A) 3.305 ? . 4_564
H(10) H(11A) 2.841 ? . .
H(10) H(11A) 2.247 ? . 4_564
H(10) H(11B) 2.313 ? . .
H(10) H(11B) 3.194 ? . 4_564
H(10) H(11C) 2.343 ? . .
H(10) H(11C) 3.499 ? . 4_564
H(10) H(12A) 2.838 ? . .
H(10) H(12B) 2.321 ? . .
H(10) H(12C) 2.328 ? . .
H(13) S(1) 2.595 ? . .
H(13) C(1) 2.674 ? . .
H(13) C(5) 3.250 ? . .
H(13) C(6) 2.055 ? . .
H(13) C(14) 2.067 ? . .
H(13) C(15) 2.072 ? . .
H(13) C(15) 3.155 ? . 3_675
H(13) C(22) 3.402 ? . 3_676
H(13) C(23) 2.836 ? . 3_676
H(13) C(24) 3.121 ? . 3_676
H(13) H(23) 2.830 ? . 3_676
H(13) H(24) 3.315 ? . 3_676
H(13) H(5) 3.480 ? . .
H(13) H(14A) 2.387 ? . .
H(13) H(14B) 2.327 ? . .
H(13) H(14C) 2.861 ? . .
H(13) H(15A) 2.865 ? . .
H(13) H(15B) 2.398 ? . .
H(13) H(15B) 2.467 ? . 3_675
H(13) H(15C) 2.327 ? . .
H(13) H(15C) 2.982 ? . 3_675
H(8A) C(2) 2.704 ? . .
H(8A) C(3) 2.892 ? . .
H(8A) C(7) 2.060 ? . .
H(8A) C(9) 2.740 ? . .
H(8A) C(11) 3.204 ? . 4_565
H(8A) C(32) 3.430 ? . 3_676
H(8A) H(20) 3.261 ? . 3_576
H(8A) H(32) 3.435 ? . 3_676
H(8A) H(3) 2.576 ? . .
H(8A) H(7) 2.843 ? . .
H(8A) H(10) 3.305 ? . 4_565
H(8A) H(8B) 1.600 ? . .
H(8A) H(8C) 1.600 ? . .
H(8A) H(9B) 3.054 ? . .
H(8A) H(9C) 2.568 ? . .
H(8A) H(11B) 2.951 ? . 4_565
H(8A) H(11C) 2.675 ? . 4_565
H(8A) H(14C) 3.185 ? . 1_556
H(8B) C(2) 3.339 ? . .
H(8B) C(7) 2.060 ? . .
H(8B) C(9) 2.664 ? . .
H(8B) C(14) 3.515 ? . 1_556
H(8B) C(15) 3.032 ? . 1_556
H(8B) C(20) 3.541 ? . 3_576
H(8B) H(20) 2.766 ? . 3_576
H(8B) H(23) 2.928 ? . .
H(8B) H(7) 2.342 ? . .
H(8B) H(8A) 1.600 ? . .
H(8B) H(8C) 1.600 ? . .
H(8B) H(9A) 3.564 ? . .
H(8B) H(9B) 2.493 ? . .
H(8B) H(9C) 2.930 ? . .
H(8B) H(11C) 3.535 ? . 4_565
H(8B) H(14B) 3.490 ? . 1_556
H(8B) H(14C) 2.880 ? . 1_556
H(8B) H(15A) 2.422 ? . 1_556
H(8B) H(15B) 2.816 ? . 1_556
H(8C) Ni(1) 3.580 ? . .
H(8C) Ni(1) 3.120 ? . 3_676
H(8C) S(1) 3.598 ? . 3_676
H(8C) C(1) 3.362 ? . .
H(8C) C(2) 2.681 ? . .
H(8C) C(3) 3.461 ? . .
H(8C) C(7) 2.060 ? . .
H(8C) C(9) 3.348 ? . .
H(8C) C(14) 3.598 ? . 1_556
H(8C) C(28) 3.270 ? . 3_676
H(8C) C(32) 3.317 ? . 3_676
H(8C) C(33) 2.983 ? . 3_676
H(8C) H(33) 3.127 ? . 3_676
H(8C) H(3) 3.567 ? . .
H(8C) H(7) 2.321 ? . .
H(8C) H(8A) 1.600 ? . .
H(8C) H(8B) 1.600 ? . .
H(8C) H(9B) 3.574 ? . .
H(8C) H(14B) 3.257 ? . 1_556
H(8C) H(14C) 3.047 ? . 1_556
H(8C) H(15B) 3.473 ? . 1_556
H(9A) C(2) 2.679 ? . .
H(9A) C(3) 3.160 ? . .
H(9A) C(7) 2.066 ? . .
H(9A) C(8) 3.349 ? . .
H(9A) C(16) 3.377 ? . .
H(9A) C(17) 3.262 ? . .
H(9A) C(18) 3.531 ? . .
H(9A) C(24) 3.379 ? . 3_576
H(9A) H(17) 3.522 ? . .
H(9A) H(18) 2.835 ? . 3_575
H(9A) H(19) 3.417 ? . 3_575
H(9A) H(24) 3.250 ? . 3_576
H(9A) H(3) 3.069 ? . .
H(9A) H(7) 2.359 ? . .
H(9A) H(8B) 3.564 ? . .
H(9A) H(9B) 1.600 ? . .
H(9A) H(9C) 1.600 ? . .
H(9B) C(2) 3.357 ? . .
H(9B) C(7) 2.066 ? . .
H(9B) C(8) 2.706 ? . .
H(9B) C(21) 3.503 ? . 3_576
H(9B) C(23) 3.535 ? . .
H(9B) H(20) 3.464 ? . 3_576
H(9B) H(21) 3.138 ? . 3_576
H(9B) H(23) 2.907 ? . .
H(9B) H(7) 2.316 ? . .
H(9B) H(8A) 3.054 ? . .
H(9B) H(8B) 2.493 ? . .
H(9B) H(8C) 3.574 ? . .
H(9B) H(9A) 1.600 ? . .
H(9B) H(9B) 3.275 ? . 3_576
H(9B) H(9C) 1.600 ? . .
H(9C) C(2) 2.771 ? . .
H(9C) C(3) 2.772 ? . .
H(9C) C(7) 2.066 ? . .
H(9C) C(8) 2.700 ? . .
H(9C) C(21) 3.592 ? . 3_576
H(9C) C(24) 3.331 ? . 3_576
H(9C) C(25) 3.292 ? . 3_576
H(9C) C(26) 3.550 ? . 3_576
H(9C) H(21) 2.859 ? . 3_576
H(9C) H(3) 2.241 ? . .
H(9C) H(7) 2.848 ? . .
H(9C) H(8A) 2.568 ? . .
H(9C) H(8B) 2.930 ? . .
H(9C) H(9A) 1.600 ? . .
H(9C) H(9B) 1.600 ? . .
H(11A) C(3) 2.864 ? . .
H(11A) C(4) 2.723 ? . .
H(11A) C(10) 2.057 ? . .
H(11A) C(10) 3.118 ? . 4_565
H(11A) C(12) 2.725 ? . .
H(11A) C(12) 3.316 ? . 4_565
H(11A) H(20) 3.514 ? . 2_545
H(11A) H(32) 3.014 ? . 3_676
H(11A) H(3) 2.449 ? . .
H(11A) H(5) 3.034 ? . 4_565
H(11A) H(10) 2.841 ? . .
H(11A) H(10) 2.247 ? . 4_565
H(11A) H(11B) 1.600 ? . .
H(11A) H(11C) 1.600 ? . .
H(11A) H(12A) 2.574 ? . .
H(11A) H(12B) 3.003 ? . .
H(11A) H(12B) 3.253 ? . 4_565
H(11A) H(12C) 3.033 ? . 4_565
H(11B) C(3) 3.379 ? . .
H(11B) C(4) 2.724 ? . .
H(11B) C(5) 3.551 ? . .
H(11B) C(10) 2.057 ? . .
H(11B) C(12) 3.325 ? . .
H(11B) C(31) 3.293 ? . 2_645
H(11B) C(32) 3.419 ? . 3_676
H(11B) H(20) 3.534 ? . 2_545
H(11B) H(31) 2.889 ? . 2_645
H(11B) H(32) 2.486 ? . 3_676
H(11B) H(3) 3.394 ? . .
H(11B) H(5) 2.848 ? . 4_565
H(11B) H(10) 2.313 ? . .
H(11B) H(10) 3.194 ? . 4_565
H(11B) H(8A) 2.951 ? . 4_564
H(11B) H(11A) 1.600 ? . .
H(11B) H(11C) 1.600 ? . .
H(11B) H(12B) 3.526 ? . .
H(11B) H(14C) 2.880 ? . 4_565
H(11C) C(4) 3.362 ? . .
H(11C) C(8) 3.517 ? . 4_564
H(11C) C(10) 2.057 ? . .
H(11C) C(12) 2.633 ? . .
H(11C) C(20) 3.237 ? . 2_545
H(11C) C(21) 3.417 ? . 2_545
H(11C) H(20) 2.649 ? . 2_545
H(11C) H(21) 3.001 ? . 2_545
H(11C) H(5) 3.418 ? . 4_565
H(11C) H(10) 2.343 ? . .
H(11C) H(10) 3.499 ? . 4_565
H(11C) H(8A) 2.675 ? . 4_564
H(11C) H(8B) 3.535 ? . 4_564
H(11C) H(11A) 1.600 ? . .
H(11C) H(11B) 1.600 ? . .
H(11C) H(12A) 2.932 ? . .
H(11C) H(12B) 2.427 ? . .
H(11C) H(12C) 3.525 ? . .
H(11C) H(12C) 3.581 ? . 4_565
H(12A) C(3) 2.931 ? . .
H(12A) C(4) 2.728 ? . .
H(12A) C(10) 2.053 ? . .
H(12A) C(11) 2.700 ? . .
H(12A) C(25) 3.059 ? . 3_576
H(12A) C(26) 3.222 ? . 3_576
H(12A) H(25) 2.460 ? . 3_576
H(12A) H(26) 2.781 ? . 3_576
H(12A) H(3) 2.560 ? . .
H(12A) H(10) 2.838 ? . .
H(12A) H(11A) 2.574 ? . .
H(12A) H(11C) 2.932 ? . .
H(12A) H(12B) 1.600 ? . .
H(12A) H(12C) 1.600 ? . .
H(12B) C(4) 3.347 ? . .
H(12B) C(10) 2.053 ? . .
H(12B) C(11) 2.655 ? . .
H(12B) C(26) 3.275 ? . 2_545
H(12B) C(27) 3.330 ? . 2_545
H(12B) H(21) 3.557 ? . 2_545
H(12B) H(26) 2.845 ? . 2_545
H(12B) H(27) 2.952 ? . 2_545
H(12B) H(10) 2.321 ? . .
H(12B) H(11A) 3.003 ? . .
H(12B) H(11A) 3.253 ? . 4_564
H(12B) H(11B) 3.526 ? . .
H(12B) H(11C) 2.427 ? . .
H(12B) H(12A) 1.600 ? . .
H(12B) H(12C) 1.600 ? . .
H(12C) C(3) 3.395 ? . .
H(12C) C(4) 2.673 ? . .
H(12C) C(5) 3.392 ? . .
H(12C) C(10) 2.053 ? . .
H(12C) C(11) 3.328 ? . .
H(12C) C(18) 3.489 ? . 3_575
H(12C) C(19) 3.015 ? . 3_575
H(12C) C(20) 2.965 ? . 3_575
H(12C) C(21) 3.393 ? . 3_575
H(12C) H(19) 3.272 ? . 3_575
H(12C) H(20) 3.204 ? . 3_575
H(12C) H(25) 3.148 ? . 3_576
H(12C) H(29) 3.211 ? . 3_575
H(12C) H(3) 3.462 ? . .
H(12C) H(5) 3.462 ? . .
H(12C) H(10) 2.328 ? . .
H(12C) H(11A) 3.033 ? . 4_564
H(12C) H(11C) 3.525 ? . .
H(12C) H(11C) 3.581 ? . 4_564
H(12C) H(12A) 1.600 ? . .
H(12C) H(12B) 1.600 ? . .
H(14A) C(5) 2.918 ? . .
H(14A) C(6) 2.739 ? . .
H(14A) C(13) 2.075 ? . .
H(14A) C(15) 3.359 ? . .
H(14A) C(24) 3.477 ? . 3_676
H(14A) C(25) 3.262 ? . 3_676
H(14A) C(26) 3.388 ? . 3_676
H(14A) C(30) 3.462 ? . 3_675
H(14A) C(31) 3.127 ? . 2_645
H(14A) C(32) 3.316 ? . 2_645
H(14A) H(25) 3.547 ? . 3_676
H(14A) H(30) 3.092 ? . 3_675
H(14A) H(31) 2.809 ? . 2_645
H(14A) H(32) 3.138 ? . 2_645
H(14A) H(5) 2.523 ? . .
H(14A) H(13) 2.387 ? . .
H(14A) H(14B) 1.600 ? . .
H(14A) H(14C) 1.600 ? . .
H(14A) H(15B) 3.549 ? . .
H(14B) C(6) 3.393 ? . .
H(14B) C(13) 2.075 ? . .
H(14B) C(15) 2.714 ? . .
H(14B) C(24) 3.322 ? . 3_676
H(14B) C(25) 3.414 ? . 3_676
H(14B) C(29) 3.303 ? . 3_675
H(14B) C(30) 3.396 ? . 3_675
H(14B) H(17) 3.441 ? . 3_675
H(14B) H(24) 3.329 ? . 3_676
H(14B) H(25) 3.461 ? . 3_676
H(14B) H(29) 3.279 ? . 3_675
H(14B) H(30) 3.411 ? . 3_675
H(14B) H(5) 3.492 ? . .
H(14B) H(13) 2.327 ? . .
H(14B) H(8B) 3.490 ? . 1_554
H(14B) H(8C) 3.257 ? . 1_554
H(14B) H(14A) 1.600 ? . .
H(14B) H(14C) 1.600 ? . .
H(14B) H(15A) 3.108 ? . .
H(14B) H(15B) 2.467 ? . .
H(14B) H(15C) 3.561 ? . .
H(14B) H(15C) 3.167 ? . 3_675
H(14C) C(5) 2.774 ? . .
H(14C) C(6) 2.815 ? . .
H(14C) C(8) 3.217 ? . 1_554
H(14C) C(13) 2.075 ? . .
H(14C) C(15) 2.681 ? . .
H(14C) C(30) 3.521 ? . 3_675
H(14C) H(20) 3.399 ? . 3_575
H(14C) H(30) 3.540 ? . 3_675
H(14C) H(32) 3.294 ? . 2_645
H(14C) H(5) 2.158 ? . .
H(14C) H(13) 2.861 ? . .
H(14C) H(8A) 3.185 ? . 1_554
H(14C) H(8B) 2.880 ? . 1_554
H(14C) H(8C) 3.047 ? . 1_554
H(14C) H(11B) 2.880 ? . 4_564
H(14C) H(14A) 1.600 ? . .
H(14C) H(14B) 1.600 ? . .
H(14C) H(15A) 2.581 ? . .
H(14C) H(15B) 2.851 ? . .
H(15A) C(1) 3.509 ? . .
H(15A) C(5) 3.194 ? . .
H(15A) C(6) 2.653 ? . .
H(15A) C(8) 3.353 ? . 1_554
H(15A) C(13) 2.080 ? . .
H(15A) C(14) 2.771 ? . .
H(15A) C(19) 3.118 ? . 3_575
H(15A) C(20) 2.959 ? . 3_575
H(15A) H(19) 2.721 ? . 3_575
H(15A) H(20) 2.381 ? . 3_575
H(15A) H(23) 3.089 ? . 1_554
H(15A) H(24) 2.961 ? . 1_554
H(15A) H(5) 3.211 ? . .
H(15A) H(13) 2.865 ? . .
H(15A) H(8B) 2.422 ? . 1_554
H(15A) H(14B) 3.108 ? . .
H(15A) H(14C) 2.581 ? . .
H(15A) H(15B) 1.600 ? . .
H(15A) H(15C) 1.600 ? . .
H(15B) S(1) 3.205 ? . 3_675
H(15B) C(6) 3.335 ? . .
H(15B) C(8) 3.579 ? . 1_554
H(15B) C(13) 2.080 ? . .
H(15B) C(13) 3.118 ? . 3_675
H(15B) C(14) 2.631 ? . .
H(15B) C(15) 2.862 ? . 3_675
H(15B) C(23) 3.479 ? . 1_554
H(15B) H(23) 2.899 ? . 1_554
H(15B) H(24) 3.278 ? . 1_554
H(15B) H(13) 2.398 ? . .
H(15B) H(13) 2.467 ? . 3_675
H(15B) H(8B) 2.816 ? . 1_554
H(15B) H(8C) 3.473 ? . 1_554
H(15B) H(14A) 3.549 ? . .
H(15B) H(14B) 2.467 ? . .
H(15B) H(14C) 2.851 ? . .
H(15B) H(15A) 1.600 ? . .
H(15B) H(15B) 2.597 ? . 3_675
H(15B) H(15C) 1.600 ? . .
H(15B) H(15C) 2.580 ? . 3_675
H(15C) S(1) 2.883 ? . .
H(15C) C(1) 2.979 ? . .
H(15C) C(6) 2.695 ? . .
H(15C) C(13) 2.080 ? . .
H(15C) C(13) 3.492 ? . 3_675
H(15C) C(14) 3.352 ? . .
H(15C) C(15) 3.266 ? . 3_675
H(15C) C(24) 3.253 ? . 1_554
H(15C) H(17) 3.005 ? . .
H(15C) H(19) 3.155 ? . 3_575
H(15C) H(23) 3.409 ? . 1_554
H(15C) H(24) 2.568 ? . 1_554
H(15C) H(13) 2.327 ? . .
H(15C) H(13) 2.982 ? . 3_675
H(15C) H(14B) 3.561 ? . .
H(15C) H(14B) 3.167 ? . 3_675
H(15C) H(15A) 1.600 ? . .
H(15C) H(15B) 1.600 ? . .
H(15C) H(15B) 2.580 ? . 3_675
H(15C) H(15C) 3.419 ? . 3_675

loop_
_geom_torsion_atom_site_label_1
_geom_torsion_atom_site_label_2
_geom_torsion_atom_site_label_3
_geom_torsion_atom_site_label_4
_geom_torsion
_geom_torsion_publ_flag
_geom_torsion_site_symmetry_1
_geom_torsion_site_symmetry_2
_geom_torsion_site_symmetry_3
_geom_torsion_site_symmetry_4
Ni(1) Ni(1) S(1) C(1) 103.78(8) ? 3_676 . . .
Ni(1) Ni(1) S(1) C(1) 115.09(10) ? 3_676 . 3_676 3_676
S(1) Ni(1) S(1) C(1) 115.09(10) ? . . 3_676 3_676
S(1) Ni(1) S(1) C(1) 103.78(8) ? 3_676 . . .
S(1) Ni(1) P(1) C(16) 32.13(11) ? . . . .
S(1) Ni(1) P(1) C(22) 155.55(8) ? . . . .
S(1) Ni(1) P(1) C(28) -85.69(9) ? . . . .
P(1) Ni(1) S(1) Ni(1) 172.78(3) ? . . . 3_676
P(1) Ni(1) S(1) C(1) -83.44(8) ? . . . .
S(1) Ni(1) P(1) C(16) -155.29(10) ? 3_676 . . .
S(1) Ni(1) P(1) C(22) -31.87(9) ? 3_676 . . .
S(1) Ni(1) P(1) C(28) 86.88(9) ? 3_676 . . .
P(1) Ni(1) S(1) Ni(1) -173.37(2) ? . . 3_676 3_676
P(1) Ni(1) S(1) C(1) -58.28(10) ? . . 3_676 3_676
Ni(1) S(1) C(1) C(2) -8.1(2) ? . . . .
Ni(1) S(1) C(1) C(6) 173.87(13) ? . . . .
Ni(1) S(1) C(1) C(2) 66.0(2) ? 3_676 . . .
Ni(1) S(1) C(1) C(6) -112.00(15) ? 3_676 . . .
Ni(1) P(1) C(16) C(17) -38.7(2) ? . . . .
Ni(1) P(1) C(16) C(21) 142.26(19) ? . . . .
Ni(1) P(1) C(22) C(23) -34.4(2) ? . . . .
Ni(1) P(1) C(22) C(27) 146.94(18) ? . . . .
Ni(1) P(1) C(28) C(29) 106.9(2) ? . . . .
Ni(1) P(1) C(28) C(33) -64.3(2) ? . . . .
C(16) P(1) C(22) C(23) 96.23(19) ? . . . .
C(16) P(1) C(22) C(27) -82.4(2) ? . . . .
C(22) P(1) C(16) C(17) -168.2(2) ? . . . .
C(22) P(1) C(16) C(21) 12.8(2) ? . . . .
C(16) P(1) C(28) C(29) -19.6(2) ? . . . .
C(16) P(1) C(28) C(33) 169.2(2) ? . . . .
C(28) P(1) C(16) C(17) 82.6(2) ? . . . .
C(28) P(1) C(16) C(21) -96.5(2) ? . . . .
C(22) P(1) C(28) C(29) -127.7(2) ? . . . .
C(22) P(1) C(28) C(33) 61.1(2) ? . . . .
C(28) P(1) C(22) C(23) -155.78(18) ? . . . .
C(28) P(1) C(22) C(27) 25.5(2) ? . . . .
S(1) C(1) C(2) C(3) -174.98(16) ? . . . .
S(1) C(1) C(2) C(7) 4.2(3) ? . . . .
S(1) C(1) C(6) C(5) 174.28(16) ? . . . .
S(1) C(1) C(6) C(13) -8.9(2) ? . . . .
C(2) C(1) C(6) C(5) -3.8(3) ? . . . .
C(2) C(1) C(6) C(13) 173.00(19) ? . . . .
C(6) C(1) C(2) C(3) 3.0(3) ? . . . .
C(6) C(1) C(2) C(7) -177.8(2) ? . . . .
C(1) C(2) C(3) C(4) -0.1(3) ? . . . .
C(1) C(2) C(7) C(8) -105.7(2) ? . . . .
C(1) C(2) C(7) C(9) 128.2(2) ? . . . .
C(3) C(2) C(7) C(8) 73.5(2) ? . . . .
C(3) C(2) C(7) C(9) -52.6(3) ? . . . .
C(7) C(2) C(3) C(4) -179.3(2) ? . . . .
C(2) C(3) C(4) C(5) -1.8(3) ? . . . .
C(2) C(3) C(4) C(10) 179.2(2) ? . . . .
C(3) C(4) C(5) C(6) 0.9(3) ? . . . .
C(3) C(4) C(10) C(11) -59.3(3) ? . . . .
C(3) C(4) C(10) C(12) 66.5(3) ? . . . .
C(5) C(4) C(10) C(11) 121.8(3) ? . . . .
C(5) C(4) C(10) C(12) -112.4(3) ? . . . .
C(10) C(4) C(5) C(6) 179.9(2) ? . . . .
C(4) C(5) C(6) C(1) 1.8(3) ? . . . .
C(4) C(5) C(6) C(13) -175.0(2) ? . . . .
C(1) C(6) C(13) C(14) 159.0(2) ? . . . .
C(1) C(6) C(13) C(15) -77.3(2) ? . . . .
C(5) C(6) C(13) C(14) -24.2(2) ? . . . .
C(5) C(6) C(13) C(15) 99.5(2) ? . . . .
P(1) C(16) C(17) C(18) -177.3(2) ? . . . .
P(1) C(16) C(21) C(20) 178.9(2) ? . . . .
C(17) C(16) C(21) C(20) -0.2(3) ? . . . .
C(21) C(16) C(17) C(18) 1.8(3) ? . . . .
C(16) C(17) C(18) C(19) -2.1(4) ? . . . .
C(17) C(18) C(19) C(20) 0.7(4) ? . . . .
C(18) C(19) C(20) C(21) 1.0(4) ? . . . .
C(19) C(20) C(21) C(16) -1.2(4) ? . . . .
P(1) C(22) C(23) C(24) -177.94(19) ? . . . .
P(1) C(22) C(27) C(26) 178.7(2) ? . . . .
C(23) C(22) C(27) C(26) 0.0(2) ? . . . .
C(27) C(22) C(23) C(24) 0.8(3) ? . . . .
C(22) C(23) C(24) C(25) -1.6(3) ? . . . .
C(23) C(24) C(25) C(26) 1.6(3) ? . . . .
C(24) C(25) C(26) C(27) -0.7(4) ? . . . .
C(25) C(26) C(27) C(22) -0.1(3) ? . . . .
P(1) C(28) C(29) C(30) -171.0(2) ? . . . .
P(1) C(28) C(33) C(32) 173.6(2) ? . . . .
C(29) C(28) C(33) C(32) 2.0(4) ? . . . .
C(33) C(28) C(29) C(30) 0.2(4) ? . . . .
C(28) C(29) C(30) C(31) -1.9(4) ? . . . .
C(29) C(30) C(31) C(32) 1.4(4) ? . . . .
C(30) C(31) C(32) C(33) 0.9(4) ? . . . .
C(31) C(32) C(33) C(28) -2.6(4) ? . . . .
